data_4123734
loop_
_publ_author_name
'Cai, Weizhao'
'G\/ladysiak, Andrzej'
'Anio\/la, Michalina'
'Smith, Vincent J.'
'Barbour, Leonard J.'
'Katrusiak, Andrzej'

_publ_section_title
;
 Giant Negative Area Compressibility Tunable in a Soft Porous Framework
 Material.
;
_journal_issue 29
_journal_name_full 'Journal of the American Chemical Society'
_journal_page_first 9296
_journal_page_last 9301
_journal_paper_doi 10.1021/jacs.5b03280
_journal_volume 137
_journal_year 2015
_chemical_formula_moiety 'C18 H12 N2 O3 Zn, C H4 O'
_chemical_formula_sum 'C19 H16 N2 O4 Zn'
_chemical_formula_weight 401.71
_chemical_name_systematic
; 
 ? 
;
_space_group_IT_number 82
_symmetry_cell_setting tetragonal
_symmetry_space_group_name_Hall 'I -4'
_symmetry_space_group_name_H-M 'I -4'
_atom_sites_solution_hydrogens geom
_atom_sites_solution_primary direct
_atom_sites_solution_secondary difmap
_audit_creation_method SHELXL-97
_cell_angle_alpha 90.00
_cell_angle_beta 90.00
_cell_angle_gamma 90.00
_cell_formula_units_Z 8
_cell_length_a 26.297(2)
_cell_length_b 26.297(2)
_cell_length_c 4.9766(7)
_cell_measurement_pressure 1380000
_cell_measurement_temperature 296(2)
_cell_volume 3441.5(6)
_computing_cell_refinement 'CrysAlis (Oxford Diffraction, 2010)'
_computing_data_collection 'CrysAlis (Oxford Diffraction, 2010)'
_computing_data_reduction 'CrysAlisRED (Oxford Diffraction, 2010)'
_computing_molecular_graphics 'Mercury (Macrae et al., 2008)'
_computing_publication_material 'SHELXL-97 (Sheldrick, 2008)'
_computing_structure_refinement 'SHELXL-97 (Sheldrick, 2008)'
_computing_structure_solution 'SHELXS-97 (Sheldrick, 2008)'
_diffrn_ambient_temperature 296(2)
_diffrn_measured_fraction_theta_full 0.286
_diffrn_measured_fraction_theta_max 0.286
_diffrn_measurement_device_type 'Oxford Diffraction Xcalibur Eos'
_diffrn_measurement_method
;HP omega scans - for more details see:
A. Budzianowski, A. Katrusiak in High-Pressure Crystallography
(Eds.: A. Katrusiak, P. F. McMillan),
Dordrecht: Kluwer Acad. Publ., 2004 pp.157-168
;
_diffrn_radiation_monochromator graphite
_diffrn_radiation_source 'fine-focus sealed tube'
_diffrn_radiation_type MoK\a
_diffrn_radiation_wavelength 0.71073
_diffrn_reflns_av_R_equivalents 0.0843
_diffrn_reflns_av_sigmaI/netI 0.0661
_diffrn_reflns_limit_h_max 32
_diffrn_reflns_limit_h_min -30
_diffrn_reflns_limit_k_max 10
_diffrn_reflns_limit_k_min -10
_diffrn_reflns_limit_l_max 6
_diffrn_reflns_limit_l_min -6
_diffrn_reflns_number 6100
_diffrn_reflns_theta_full 26.47
_diffrn_reflns_theta_max 26.47
_diffrn_reflns_theta_min 3.95
_exptl_absorpt_coefficient_mu 1.455
_exptl_absorpt_correction_T_max 0.8925
_exptl_absorpt_correction_T_min 0.7216
_exptl_absorpt_correction_type analytical
_exptl_absorpt_process_details
;
Katrusiak, A. (2003). REDSHABS - Program for correcting
reflections intensities for DAC absorption, gasket shadowing
and sample crystal absorption. Adam Mickiewicz University, Pozna\'n.
Katrusiak, A. (2004). Z. Kristallogr. 219, 461-467
;
_exptl_crystal_colour Brown
_exptl_crystal_density_diffrn 1.551
_exptl_crystal_density_method 'not measured'
_exptl_crystal_description Block
_exptl_crystal_F_000 1648
_exptl_crystal_size_max 0.24
_exptl_crystal_size_mid 0.16
_exptl_crystal_size_min 0.08
_refine_diff_density_max 0.210
_refine_diff_density_min -0.182
_refine_diff_density_rms 0.050
_refine_ls_abs_structure_details 'Flack H D (1983), Acta Cryst. A39, 876-881'
_refine_ls_abs_structure_Flack -0.02(7)
_refine_ls_extinction_method none
_refine_ls_goodness_of_fit_ref 1.029
_refine_ls_hydrogen_treatment constr
_refine_ls_matrix_type full
_refine_ls_number_parameters 211
_refine_ls_number_reflns 1017
_refine_ls_number_restraints 292
_refine_ls_restrained_S_all 0.960
_refine_ls_R_factor_all 0.1085
_refine_ls_R_factor_gt 0.0660
_refine_ls_shift/su_max 0.000
_refine_ls_shift/su_mean 0.000
_refine_ls_structure_factor_coef Fsqd
_refine_ls_weighting_details 'calc w=1/[\s^2^(Fo^2^)+(0.0747P)^2^+32.1288P] where P=(Fo^2^+2Fc^2^)/3'
_refine_ls_weighting_scheme calc
_refine_ls_wR_factor_gt 0.1463
_refine_ls_wR_factor_ref 0.1733
_reflns_number_gt 694
_reflns_number_total 1017
_reflns_threshold_expression >2sigma(I)
_cod_data_source_file ja5b03280_si_004.cif
_cod_data_source_block 1MeOH_1.38GPa_in_Methanol-Ethanol
_cod_depositor_comments
;
The following automatic conversions were performed:
'_atom_site_symetry_multiplicity' tag replaced with
'_atom_site_symmetry_multiplicity' tag as specified in the
replacement file
'/usr/data/users/saulius/crontab/automatic-downloads/rss-feeds/ACS/lib/lists/replacement-tags.lst'.

Automatic conversion script
Id: cif_correct_tags 3376 2015-05-07 07:48:27Z andrius 

The following automatic conversions were performed:

'_symmetry_cell_setting' value 'Tetragonal' changed to 'tetragonal'
according to
/usr/data/users/saulius/crontab/automatic-downloads/rss-feeds/ACS/lib/dictionaries/cif_core.dic
dictionary named 'cif_core.dic' version 2.4.2 from 2011-04-26.

Automatic conversion script
Id: cif_fix_values 3271 2015-04-21 07:52:19Z andrius 

 Adding full bibliography for 4123717--4123744.cif.
;
_cod_original_cell_volume 3441.4(6)
_cod_original_sg_symbol_Hall I-4
_cod_original_sg_symbol_H-M I-4
_cod_database_code 4123734

loop_
_symmetry_equiv_pos_as_xyz
'x, y, z'
'-x, -y, z'
'y, -x, -z'
'-y, x, -z'
'x+1/2, y+1/2, z+1/2'
'-x+1/2, -y+1/2, z+1/2'
'y+1/2, -x+1/2, -z+1/2'
'-y+1/2, x+1/2, -z+1/2'

loop_
_atom_site_label
_atom_site_type_symbol
_atom_site_fract_x
_atom_site_fract_y
_atom_site_fract_z
_atom_site_U_iso_or_equiv
_atom_site_adp_type
_atom_site_occupancy
_atom_site_symmetry_multiplicity
_atom_site_calc_flag
_atom_site_refinement_flags
_atom_site_disorder_assembly
_atom_site_disorder_group
Zn1 Zn 0.27160(9) 0.21545(8) 0.8824(4) 0.0603(8) Uani 1 1 d U . .
O1 O 0.2243(5) 0.2676(6) 1.017(2) 0.086(4) Uani 1 1 d U . .
H1O H 0.2036 0.2786 0.9049 0.103 Uiso 1 1 d R . .
N1 N 0.2452(6) 0.1462(5) 0.925(3) 0.084(5) Uani 1 1 d DU . .
C1 C 0.2594(5) 0.1084(4) 1.077(3) 0.064(5) Uani 1 1 d DU . .
H1 H 0.2847 0.1126 1.2055 0.076 Uiso 1 1 calc R . .
N2 N 0.2361(3) 0.0627(4) 1.0433(18) 0.067(4) Uani 1 1 d DU A .
C2 C 0.2069(3) 0.1236(5) 0.7648(17) 0.055(4) Uani 1 1 d DU . .
O2 O 0.2714(6) -0.1624(4) 1.435(2) 0.076(4) Uani 1 1 d DU . .
C3 C 0.1776(4) 0.1452(4) 0.565(2) 0.064(5) Uani 1 1 d DU . .
H3 H 0.1815 0.1792 0.5183 0.077 Uiso 1 1 calc R . .
O3A O 0.2996(9) -0.1225(9) 1.779(3) 0.091(5) Uani 0.628(19) 1 d PDU . .
O3B O 0.3418(7) -0.1259(15) 1.538(8) 0.091(5) Uani 0.372(19) 1 d PDU . .
C4 C 0.1420(3) 0.1149(4) 0.4345(17) 0.053(4) Uani 1 1 d DU . .
C5 C 0.1120(4) 0.1349(4) 0.232(2) 0.059(4) Uani 1 1 d DU . .
H5 H 0.1161 0.1689 0.1863 0.071 Uiso 1 1 calc R . .
C6 C 0.0762(4) 0.1063(5) 0.096(2) 0.061(5) Uani 1 1 d DU . .
H6 H 0.0563 0.1203 -0.0397 0.073 Uiso 1 1 calc R . .
C7 C 0.0711(4) 0.0557(5) 0.1718(19) 0.067(5) Uani 1 1 d DU . .
H7 H 0.0474 0.0354 0.0848 0.081 Uiso 1 1 calc R . .
C8 C 0.1008(4) 0.0350(5) 0.374(2) 0.075(5) Uani 1 1 d DU . .
H8 H 0.0964 0.0010 0.4204 0.089 Uiso 1 1 calc R . .
C9 C 0.1369(3) 0.0640(4) 0.5103(16) 0.049(4) Uani 1 1 d DU . .
C10 C 0.1665(4) 0.0424(5) 0.7118(19) 0.047(4) Uani 1 1 d DU . .
H10 H 0.1634 0.0081 0.7552 0.056 Uiso 1 1 calc R . .
C11 C 0.2005(6) 0.0734(5) 0.845(3) 0.060(5) Uani 1 1 d DU . .
C12 C 0.2504(3) 0.0156(4) 1.168(2) 0.069(3) Uani 1 1 d DU . .
C15 C 0.2768(6) -0.0751(4) 1.394(3) 0.069(3) Uani 1 1 d DU . .
C13A C 0.2732(7) 0.0141(4) 1.418(3) 0.069(3) Uani 0.544(14) 1 d PDU A 1
H13A H 0.2796 0.0444 1.5080 0.082 Uiso 0.544(14) 1 calc PR A 1
C14A C 0.2868(8) -0.0312(5) 1.536(3) 0.069(3) Uani 0.544(14) 1 d PDU A 1
H14A H 0.3021 -0.0322 1.7046 0.082 Uiso 0.544(14) 1 calc PR A 1
C16A C 0.2540(9) -0.0758(4) 1.146(4) 0.069(3) Uani 0.544(14) 1 d PDU A 1
H16A H 0.2475 -0.1061 1.0570 0.082 Uiso 0.544(14) 1 calc PR A 1
C17A C 0.2411(8) -0.0296(5) 1.035(3) 0.069(3) Uani 0.544(14) 1 d PDU A 1
H17A H 0.2257 -0.0288 0.8667 0.082 Uiso 0.544(14) 1 calc PR A 1
C13B C 0.2994(4) 0.0086(5) 1.255(5) 0.069(3) Uani 0.456(14) 1 d PDU A 2
H13B H 0.3230 0.0347 1.2357 0.082 Uiso 0.456(14) 1 calc PR A 2
C14B C 0.3143(5) -0.0374(5) 1.371(5) 0.069(3) Uani 0.456(14) 1 d PDU A 2
H14B H 0.3474 -0.0428 1.4304 0.082 Uiso 0.456(14) 1 calc PR A 2
C16B C 0.2262(6) -0.0711(5) 1.309(5) 0.069(3) Uani 0.456(14) 1 d PDU A 2
H16B H 0.2024 -0.0971 1.3260 0.082 Uiso 0.456(14) 1 calc PR A 2
C17B C 0.2155(4) -0.0236(5) 1.197(4) 0.069(3) Uani 0.456(14) 1 d PDU A 2
H17B H 0.1825 -0.0178 1.1375 0.082 Uiso 0.456(14) 1 calc PR A 2
C18 C 0.2920(8) -0.1253(4) 1.527(3) 0.085(5) Uani 1 1 d DU A .
O4 O 0.3366(15) 0.1108(11) 1.563(7) 0.239(13) Uiso 1 1 d DU . .
H4 H 0.3192 0.1234 1.6854 0.287 Uiso 1 1 d R . .
C19 C 0.3850(19) 0.128(2) 1.464(12) 0.328 Uiso 1 1 d DU . .
H19A H 0.3803 0.1560 1.3430 0.493 Uiso 1 1 d R . .
H19B H 0.4013 0.1004 1.3700 0.493 Uiso 1 1 d R . .
H19C H 0.4058 0.1384 1.6119 0.493 Uiso 1 1 d R . .

loop_
_atom_site_aniso_label
_atom_site_aniso_U_11
_atom_site_aniso_U_22
_atom_site_aniso_U_33
_atom_site_aniso_U_23
_atom_site_aniso_U_13
_atom_site_aniso_U_12
Zn1 0.046(2) 0.0427(18) 0.0923(13) -0.0003(12) -0.0070(13) -0.008(2)
O1 0.077(9) 0.093(8) 0.087(6) -0.026(7) -0.013(6) 0.027(9)
N1 0.099(12) 0.061(6) 0.093(9) 0.014(7) -0.024(8) -0.030(8)
C1 0.060(11) 0.041(7) 0.090(10) -0.010(8) -0.020(9) -0.003(10)
N2 0.051(9) 0.045(6) 0.105(10) 0.002(7) -0.017(7) -0.010(8)
C2 0.043(10) 0.055(8) 0.066(8) -0.004(7) -0.003(6) -0.005(8)
O2 0.090(9) 0.037(7) 0.101(8) 0.028(6) -0.037(9) 0.000(9)
C3 0.059(11) 0.046(9) 0.087(11) 0.022(8) -0.009(8) -0.028(10)
O3A 0.090(8) 0.068(9) 0.116(8) -0.005(8) -0.022(9) 0.003(9)
O3B 0.090(8) 0.068(9) 0.116(8) -0.005(8) -0.022(9) 0.003(9)
C4 0.032(10) 0.048(9) 0.080(10) 0.010(8) -0.013(7) -0.003(9)
C5 0.052(12) 0.039(11) 0.087(10) 0.005(9) -0.008(8) 0.007(12)
C6 0.044(9) 0.053(9) 0.086(10) -0.021(9) -0.014(8) 0.024(11)
C7 0.035(13) 0.069(12) 0.098(12) -0.008(11) -0.019(9) -0.005(14)
C8 0.075(11) 0.060(9) 0.089(9) 0.007(9) -0.022(8) -0.020(10)
C9 0.043(11) 0.027(9) 0.076(10) -0.007(8) -0.013(7) 0.011(11)
C10 0.048(10) 0.033(10) 0.060(9) -0.011(7) 0.002(6) 0.009(11)
C11 0.047(12) 0.036(9) 0.096(12) -0.011(9) -0.017(9) 0.004(10)
C12 0.067(9) 0.037(5) 0.102(7) -0.006(5) -0.019(7) -0.012(7)
C15 0.067(9) 0.037(5) 0.102(7) -0.006(5) -0.019(7) -0.012(7)
C13A 0.067(9) 0.037(5) 0.102(7) -0.006(5) -0.019(7) -0.012(7)
C14A 0.067(9) 0.037(5) 0.102(7) -0.006(5) -0.019(7) -0.012(7)
C16A 0.067(9) 0.037(5) 0.102(7) -0.006(5) -0.019(7) -0.012(7)
C17A 0.067(9) 0.037(5) 0.102(7) -0.006(5) -0.019(7) -0.012(7)
C13B 0.067(9) 0.037(5) 0.102(7) -0.006(5) -0.019(7) -0.012(7)
C14B 0.067(9) 0.037(5) 0.102(7) -0.006(5) -0.019(7) -0.012(7)
C16B 0.067(9) 0.037(5) 0.102(7) -0.006(5) -0.019(7) -0.012(7)
C17B 0.067(9) 0.037(5) 0.102(7) -0.006(5) -0.019(7) -0.012(7)
C18 0.089(9) 0.045(7) 0.122(9) 0.001(8) -0.040(11) -0.001(10)

loop_
_atom_type_symbol
_atom_type_description
_atom_type_scat_dispersion_real
_atom_type_scat_dispersion_imag
_atom_type_scat_source
C C 0.0033 0.0016 'International Tables Vol C Tables 4.2.6.8 and 6.1.1.4'
H H 0.0000 0.0000 'International Tables Vol C Tables 4.2.6.8 and 6.1.1.4'
N N 0.0061 0.0033 'International Tables Vol C Tables 4.2.6.8 and 6.1.1.4'
O O 0.0106 0.0060 'International Tables Vol C Tables 4.2.6.8 and 6.1.1.4'
Zn Zn 0.2839 1.4301 'International Tables Vol C Tables 4.2.6.8 and 6.1.1.4'

loop_
_geom_angle_atom_site_label_1
_geom_angle_atom_site_label_2
_geom_angle_atom_site_label_3
_geom_angle
_geom_angle_site_symmetry_1
_geom_angle_site_symmetry_3
O1 Zn1 O1 101.5(4) 6_554 .
O1 Zn1 O2 110.6(6) 6_554 7_557
O1 Zn1 O2 106.0(5) . 7_557
O1 Zn1 N1 110.2(6) 6_554 .
O1 Zn1 N1 112.7(6) . .
O2 Zn1 N1 114.9(7) 7_557 .
Zn1 O1 Zn1 117.3(7) 6 .
C1 N1 C2 102.2(12) . .
C1 N1 Zn1 131.9(12) . .
C2 N1 Zn1 125.6(10) . .
N1 C1 N2 118.2(13) . .
C1 N2 C11 102.3(11) . .
C1 N2 C12 126.4(9) . .
C11 N2 C12 131.0(11) . .
C3 C2 C11 122.0(8) . .
C3 C2 N1 129.1(10) . .
C11 C2 N1 108.9(9) . .
C18 O2 Zn1 117.0(10) . 8_547
C2 C3 C4 118.4(5) . .
O3B O3A C18 51.7(11) . .
O3A O3B C18 49.8(10) . .
C5 C4 C3 120.3(8) . .
C5 C4 C9 120.5(8) . .
C3 C4 C9 119.2(7) . .
C4 C5 C6 122.5(6) . .
C5 C6 C7 117.0(7) . .
C8 C7 C6 121.4(8) . .
C7 C8 C9 121.3(8) . .
C10 C9 C8 120.4(10) . .
C10 C9 C4 122.3(8) . .
C8 C9 C4 117.3(8) . .
C9 C10 C11 117.8(7) . .
N2 C11 C10 131.2(10) . .
N2 C11 C2 108.3(9) . .
C10 C11 C2 120.2(7) . .
C13A C12 C13B 45.9(9) . .
C13A C12 C17A 118.9(5) . .
C13B C12 C17A 101.6(7) . .
C13A C12 C17B 99.9(7) . .
C13B C12 C17B 119.2(5) . .
C17A C12 C17B 45.1(9) . .
C13A C12 N2 121.7(10) . .
C13B C12 N2 119.8(7) . .
C17A C12 N2 119.4(9) . .
C17B C12 N2 121.0(6) . .
C16A C15 C14A 123.8(8) . .
C16A C15 C16B 46.8(10) . .
C14A C15 C16B 105.9(9) . .
C16A C15 C14B 104.1(8) . .
C14A C15 C14B 46.8(9) . .
C16B C15 C14B 126.3(8) . .
C16A C15 C18 119.5(11) . .
C14A C15 C18 116.7(10) . .
C16B C15 C18 116.3(11) . .
C14B C15 C18 117.4(11) . .
C12 C13A C14A 121.5(4) . .
C13A C14A C15 117.0(4) . .
C15 C16A C17A 117.3(4) . .
C16A C17A C12 121.5(2) . .
C12 C13B C14B 120.7(4) . .
C13B C14B C15 116.6(5) . .
C17B C16B C15 112.2(5) . .
C12 C17B C16B 125.0(3) . .
O2 C18 O3A 119.5(18) . .
O2 C18 O3B 117(3) . .
O3A C18 O3B 79(2) . .
O2 C18 C15 114.6(11) . .
O3A C18 C15 114.7(16) . .
O3B C18 C15 107(2) . .

loop_
_geom_bond_atom_site_label_1
_geom_bond_atom_site_label_2
_geom_bond_distance
_geom_bond_site_symmetry_2
Zn1 O1 1.876(11) 6_554
Zn1 O1 1.968(14) .
Zn1 O2 1.990(12) 7_557
Zn1 N1 1.961(14) .
O1 Zn1 1.876(11) 6
N1 C1 1.3050(11) .
N1 C2 1.414(18) .
C1 N2 1.3580(11) .
N2 C11 1.3900(11) .
N2 C12 1.435(14) .
C2 C3 1.3820(10) .
C2 C11 1.390(8) .
O2 C18 1.2062(11) .
O2 Zn1 1.990(12) 8_547
C3 C4 1.389(7) .
O3A O3B 1.64(4) .
O3A C18 1.2741(11) .
O3B C18 1.3101(11) .
C4 C5 1.3824(10) .
C4 C9 1.396(7) .
C5 C6 1.384(7) .
C6 C7 1.388(8) .
C7 C8 1.386(7) .
C8 C9 1.396(7) .
C9 C10 1.390(7) .
C10 C11 1.380(7) .
C12 C13A 1.3820(11) .
C12 C13B 1.3724(10) .
C12 C17A 1.382(7) .
C12 C17B 1.387(7) .
C15 C16A 1.371(7) .
C15 C14A 1.380(7) .
C15 C16B 1.399(7) .
C15 C14B 1.403(7) .
C15 C18 1.5300(11) .
C13A C14A 1.377(5) .
C16A C17A 1.376(5) .
C13B C14B 1.397(7) .
C16B C17B 1.398(7) .
O4 C19 1.436(10) .

loop_
_geom_torsion_atom_site_label_1
_geom_torsion_atom_site_label_2
_geom_torsion_atom_site_label_3
_geom_torsion_atom_site_label_4
_geom_torsion
_geom_torsion_site_symmetry_1
_geom_torsion_site_symmetry_3
_geom_torsion_site_symmetry_4
O1 Zn1 O1 Zn1 -154.9(12) 6_554 . 6
O2 Zn1 O1 Zn1 -39.3(10) 7_557 . 6
N1 Zn1 O1 Zn1 87.2(10) . . 6
O1 Zn1 N1 C1 135.5(7) 6_554 . .
O1 Zn1 N1 C1 -111.9(7) . . .
O2 Zn1 N1 C1 9.7(9) 7_557 . .
O1 Zn1 N1 C2 -37.4(7) 6_554 . .
O1 Zn1 N1 C2 75.3(6) . . .
O2 Zn1 N1 C2 -163.2(5) 7_557 . .
C2 N1 C1 N2 0.1(17) . . .
Zn1 N1 C1 N2 -173.9(9) . . .
N1 C1 N2 C11 -2.2(9) . . .
N1 C1 N2 C12 172.2(7) . . .
C1 N1 C2 C3 179.8(3) . . .
Zn1 N1 C2 C3 -5.6(8) . . .
C1 N1 C2 C11 2.0(9) . . .
Zn1 N1 C2 C11 176.6(12) . . .
C11 C2 C3 C4 -2.5(12) . . .
N1 C2 C3 C4 180.0(3) . . .
C2 C3 C4 C5 -179.8(5) . . .
C2 C3 C4 C9 0.3(8) . . .
C3 C4 C5 C6 179.9(5) . . .
C9 C4 C5 C6 -0.2(9) . . .
C4 C5 C6 C7 0.2(8) . . .
C5 C6 C7 C8 -0.1(8) . . .
C6 C7 C8 C9 -0.1(9) . . .
C7 C8 C9 C10 -179.6(5) . . .
C7 C8 C9 C4 0.1(8) . . .
C5 C4 C9 C10 179.8(5) . . .
C3 C4 C9 C10 -0.3(9) . . .
C5 C4 C9 C8 0.1(8) . . .
C3 C4 C9 C8 180.0(5) . . .
C8 C9 C10 C11 -178.0(11) . . .
C4 C9 C10 C11 2.4(13) . . .
C1 N2 C11 C10 176.3(18) . . .
C12 N2 C11 C10 2(3) . . .
C1 N2 C11 C2 3.3(14) . . .
C12 N2 C11 C2 -170.7(8) . . .
C9 C10 C11 N2 -176.7(15) . . .
C9 C10 C11 C2 -4(2) . . .
C3 C2 C11 N2 178.5(7) . . .
N1 C2 C11 N2 -3.5(15) . . .
C3 C2 C11 C10 5(2) . . .
N1 C2 C11 C10 -177.4(12) . . .
C1 N2 C12 C13A 29.8(12) . . .
C11 N2 C12 C13A -157.5(15) . . .
C1 N2 C12 C13B -24.2(13) . . .
C11 N2 C12 C13B 148.6(15) . . .
C1 N2 C12 C17A -150.2(12) . . .
C11 N2 C12 C17A 22.5(16) . . .
C1 N2 C12 C17B 157.2(12) . . .
C11 N2 C12 C17B -30.1(17) . . .
C13B C12 C13A C14A -77.6(6) . . .
C17A C12 C13A C14A 0.0(3) . . .
C17B C12 C13A C14A 43.8(7) . . .
N2 C12 C13A C14A -180.0(3) . . .
C12 C13A C14A C15 0.2(3) . . .
C16A C15 C14A C13A -0.5(7) . . .
C16B C15 C14A C13A -48.8(8) . . .
C14B C15 C14A C13A 76.4(5) . . .
C18 C15 C14A C13A 180.0(14) . . .
C14A C15 C16A C17A 0.6(9) . . .
C16B C15 C16A C17A 80.5(8) . . .
C14B C15 C16A C17A -46.5(10) . . .
C18 C15 C16A C17A -179.9(15) . . .
C15 C16A C17A C12 -0.4(9) . . .
C13A C12 C17A C16A 0.1(7) . . .
C13B C12 C17A C16A 45.8(9) . . .
C17B C12 C17A C16A -74.1(8) . . .
N2 C12 C17A C16A -179.9(5) . . .
C13A C12 C13B C14B 74.5(6) . . .
C17A C12 C13B C14B -44.6(7) . . .
C17B C12 C13B C14B 0.1(3) . . .
N2 C12 C13B C14B -178.6(9) . . .
C12 C13B C14B C15 -0.2(3) . . .
C16A C15 C14B C13B 46.8(8) . . .
C14A C15 C14B C13B -76.6(5) . . .
C16B C15 C14B C13B 0.6(7) . . .
C18 C15 C14B C13B -178.6(14) . . .
C16A C15 C16B C17B -74.8(7) . . .
C14A C15 C16B C17B 46.9(9) . . .
C14B C15 C16B C17B -0.8(9) . . .
C18 C15 C16B C17B 178.4(14) . . .
C13A C12 C17B C16B -45.0(9) . . .
C13B C12 C17B C16B -0.3(7) . . .
C17A C12 C17B C16B 76.3(8) . . .
N2 C12 C17B C16B 178.4(10) . . .
C15 C16B C17B C12 0.6(9) . . .
Zn1 O2 C18 O3A -33(3) 8_547 . .
Zn1 O2 C18 O3B 59(3) 8_547 . .
Zn1 O2 C18 C15 -174.8(12) 8_547 . .
O3B O3A C18 O2 115(3) . . .
O3B O3A C18 C15 -104(2) . . .
O3A O3B C18 O2 -117(2) . . .
O3A O3B C18 C15 112.6(18) . . .
C16A C15 C18 O2 -18(3) . . .
C14A C15 C18 O2 161.6(18) . . .
C16B C15 C18 O2 35(3) . . .
C14B C15 C18 O2 -145.4(19) . . .
C16A C15 C18 O3A -161.6(17) . . .
C14A C15 C18 O3A 18(3) . . .
C16B C15 C18 O3A -108.4(19) . . .
C14B C15 C18 O3A 71(2) . . .
C16A C15 C18 O3B 113(2) . . .
C14A C15 C18 O3B -67(3) . . .
C16B C15 C18 O3B 167(2) . . .
C14B C15 C18 O3B -14(3) . . .
Zn1 O1 Zn1 O1 -8.6(5) . 6 6
Zn1 O1 Zn1 O1 -154.9(12) 6 . 6_554
